data_2217907
loop_
_publ_author_name
'Harrison, Jerry Joe Ebow Kingsley'
'Tabuchi, Youhei'
'Ishida, Hiroyuki'
'Kingsford-Adaboh, Robert'

_publ_section_title
;
 Alpinumisoflavone
;
_journal_coeditor_code FB2087
_journal_issue 4
_journal_name_full 'Acta Crystallographica Section E'
_journal_page_first o713
_journal_paper_doi 10.1107/S1600536808006867
_journal_volume 64
_journal_year 2008
_chemical_formula_moiety 'C20 H16 O5 '
_chemical_formula_sum 'C20 H16 O5'
_chemical_formula_weight 336.34
_chemical_melting_point 486
_chemical_name_common alpinumisoflavone
_chemical_name_systematic
;
5-hydroxy-7-(4-hydroxyphenyl)-2,2-
dimethyl-2<i>H</i>,6<i>H</i>-benzo[1,2-<i>b</i>:5,4-<i>b</i>']dipyran-6-one
;
_space_group_IT_number 14
_symmetry_cell_setting monoclinic
_symmetry_space_group_name_Hall '-P 2ybc'
_symmetry_space_group_name_H-M 'P 1 21/c 1'
_atom_sites_solution_hydrogens difmap
_atom_sites_solution_primary direct
_atom_sites_solution_secondary difmap
_cell_angle_alpha 90.0000
_cell_angle_beta 99.6806(7)
_cell_angle_gamma 90.0000
_cell_formula_units_Z 4
_cell_length_a 13.8333(3)
_cell_length_b 5.92699(17)
_cell_length_c 19.8352(4)
_cell_measurement_reflns_used 27371
_cell_measurement_temperature 93(2)
_cell_measurement_theta_max 30.0
_cell_measurement_theta_min 3.0
_cell_volume 1603.13(7)
_computing_cell_refinement 'PROCESS-AUTO (Rigaku/MSC, 2004)'
_computing_data_collection 'PROCESS-AUTO (Rigaku/MSC, 2004)'
_computing_data_reduction 'CrystalStructure (Rigaku/MSC, 2004)'
_computing_molecular_graphics 'ORTEP-3 (Farrugia, 1997)'
_computing_publication_material 'CrystalStructure (Rigaku/MSC, 2004) and PLATON (Spek, 2003)'
_computing_structure_refinement 'SHELXL97 (Sheldrick, 2008)'
_computing_structure_solution 'SHELXS97 (Sheldrick, 2008)'
_diffrn_ambient_temperature 93(2)
_diffrn_detector_area_resol_mean 10.00
_diffrn_measured_fraction_theta_full 0.999
_diffrn_measured_fraction_theta_max 0.999
_diffrn_measurement_device_type 'Rigaku R-AXIS RAPIDII'
_diffrn_measurement_method \w
_diffrn_radiation_type 'Mo K\a'
_diffrn_radiation_wavelength 0.71075
_diffrn_reflns_av_R_equivalents 0.0363
_diffrn_reflns_av_sigmaI/netI 0.0240
_diffrn_reflns_limit_h_max 17
_diffrn_reflns_limit_h_min -19
_diffrn_reflns_limit_k_max 8
_diffrn_reflns_limit_k_min -8
_diffrn_reflns_limit_l_max 27
_diffrn_reflns_limit_l_min -27
_diffrn_reflns_number 30574
_diffrn_reflns_theta_full 29.99
_diffrn_reflns_theta_max 29.99
_diffrn_reflns_theta_min 3.34
_diffrn_standards_number 0
_exptl_absorpt_coefficient_mu 0.100
_exptl_absorpt_correction_T_max 0.958
_exptl_absorpt_correction_T_min 0.771
_exptl_absorpt_correction_type multi-scan
_exptl_absorpt_process_details
;
(<i>ABSCOR</i>; Higashi, 1995)
;
_exptl_crystal_colour yellow
_exptl_crystal_density_diffrn 1.393
_exptl_crystal_density_method 'not measured'
_exptl_crystal_description block
_exptl_crystal_F_000 704.00
_exptl_crystal_size_max 0.53
_exptl_crystal_size_mid 0.45
_exptl_crystal_size_min 0.43
_refine_diff_density_max 0.512
_refine_diff_density_min -0.257
_refine_ls_extinction_coef 0.015(2)
_refine_ls_extinction_expression Fc^*^=kFc[1+0.001xFc^2^\l^3^/sin(2\q)]^-1/4^
_refine_ls_extinction_method SHELXL
_refine_ls_goodness_of_fit_ref 1.042
_refine_ls_hydrogen_treatment mixed
_refine_ls_matrix_type full
_refine_ls_number_constraints 54
_refine_ls_number_parameters 237
_refine_ls_number_reflns 4676
_refine_ls_number_restraints 0
_refine_ls_restrained_S_all 1.042
_refine_ls_R_factor_all 0.0451
_refine_ls_R_factor_gt 0.0421
_refine_ls_shift/su_max_lt 0.001
_refine_ls_shift/su_mean <0.001
_refine_ls_structure_factor_coef Fsqd
_refine_ls_weighting_details 'calc w=1/[\s^2^(Fo^2^)+(0.0785P)^2^+0.3851P] where P=(Fo^2^+2Fc^2^)/3'
_refine_ls_weighting_scheme calc
_refine_ls_wR_factor_gt 0.1209
_refine_ls_wR_factor_ref 0.1231
_reflns_number_gt 4296
_reflns_number_total 4676
_reflns_threshold_expression >2\s(I)
_cod_data_source_file fb2087.cif
_cod_data_source_block I
_cod_original_formula_sum 'C20 H16 O5 '
_cod_database_code 2217907
_cod_database_fobs_code 2217907

loop_
_symmetry_equiv_pos_site_id
_symmetry_equiv_pos_as_xyz
1 +X,+Y,+Z
2 -X,1/2+Y,1/2-Z
3 -X,-Y,-Z
4 +X,1/2-Y,1/2+Z

loop_
_atom_site_type_symbol
_atom_site_label
_atom_site_fract_x
_atom_site_fract_y
_atom_site_fract_z
_atom_site_U_iso_or_equiv
_atom_site_adp_type
_atom_site_calc_flag
_atom_site_refinement_flags
_atom_site_occupancy
O O1 0.70895(5) 0.49566(11) 0.41410(3) 0.01881(15) Uani d . 1
O O2 0.42098(5) 0.04434(11) 0.39657(4) 0.02165(16) Uani d . 1
O O3 0.26668(5) 0.18561(11) 0.31384(3) 0.02019(15) Uani d . 1
O O4 0.42341(4) 0.74216(11) 0.27339(3) 0.01861(15) Uani d . 1
O O5 -0.12257(5) 0.49357(12) 0.12202(4) 0.02212(16) Uani d . 1
C C1 0.74810(9) 0.50860(18) 0.53739(5) 0.0300(2) Uani d . 1
H H1A 0.7776 0.6578 0.5344 0.045 Uiso calc R 1
H H1B 0.7814 0.4307 0.5784 0.045 Uiso calc R 1
H H1C 0.6784 0.5257 0.5401 0.045 Uiso calc R 1
C C2 0.86499(7) 0.3562(2) 0.46408(6) 0.0312(2) Uani d . 1
H H2A 0.8685 0.2740 0.4217 0.047 Uiso calc R 1
H H2B 0.9035 0.2764 0.5028 0.047 Uiso calc R 1
H H2C 0.8915 0.5086 0.4611 0.047 Uiso calc R 1
C C3 0.75883(6) 0.37155(15) 0.47438(4) 0.01759(17) Uani d . 1
C C4 0.71488(7) 0.14234(16) 0.47920(5) 0.0231(2) Uani d . 1
H H4 0.7539 0.0268 0.5033 0.028 Uiso calc R 1
C C5 0.62256(7) 0.09525(16) 0.45064(5) 0.02201(19) Uani d . 1
H H5 0.5948 -0.0474 0.4580 0.026 Uiso calc R 1
C C6 0.56482(6) 0.26353(14) 0.40815(4) 0.01600(17) Uani d . 1
C C7 0.46669(6) 0.23138(14) 0.37950(4) 0.01593(17) Uani d . 1
C C8 0.41581(6) 0.38972(14) 0.33266(4) 0.01501(16) Uani d . 1
C C9 0.31511(6) 0.35590(14) 0.30076(4) 0.01544(16) Uani d . 1
C C10 0.27298(6) 0.53058(15) 0.25305(4) 0.01599(16) Uani d . 1
C C11 0.32922(6) 0.71046(16) 0.24342(4) 0.01798(17) Uani d . 1
H H11 0.3000 0.8244 0.2130 0.022 Uiso calc R 1
C C12 0.46784(6) 0.58219(14) 0.31783(4) 0.01550(17) Uani d . 1
C C13 0.56476(6) 0.62234(15) 0.34640(4) 0.01663(17) Uani d . 1
H H13 0.5977 0.7550 0.3357 0.020 Uiso calc R 1
C C14 0.61209(6) 0.46139(15) 0.39122(4) 0.01554(16) Uani d . 1
C C15 0.16979(6) 0.52188(15) 0.21756(4) 0.01598(17) Uani d . 1
C C16 0.13347(6) 0.33720(15) 0.17706(4) 0.01859(18) Uani d . 1
H H16 0.1757 0.2145 0.1715 0.022 Uiso calc R 1
C C17 0.03611(7) 0.33194(16) 0.14484(5) 0.01923(18) Uani d . 1
H H17 0.0121 0.2060 0.1174 0.023 Uiso calc R 1
C C18 -0.02636(6) 0.51134(15) 0.15274(4) 0.01714(17) Uani d . 1
C C19 0.00911(6) 0.69858(15) 0.19145(5) 0.01829(17) Uani d . 1
H H19 -0.0328 0.8227 0.1959 0.022 Uiso calc R 1
C C20 0.10686(6) 0.70239(15) 0.22366(4) 0.01783(17) Uani d . 1
H H20 0.1311 0.8300 0.2502 0.021 Uiso calc R 1
H H2O 0.3584(15) 0.054(3) 0.3729(10) 0.057(5) Uiso d . 1
H H5O -0.1591(13) 0.580(3) 0.1428(9) 0.046(4) Uiso d . 1

loop_
_atom_site_aniso_label
_atom_site_aniso_U_11
_atom_site_aniso_U_22
_atom_site_aniso_U_33
_atom_site_aniso_U_12
_atom_site_aniso_U_13
_atom_site_aniso_U_23
O1 0.0133(3) 0.0231(3) 0.0186(3) -0.0020(2) -0.0014(2) 0.0047(2)
O2 0.0188(3) 0.0184(3) 0.0268(3) -0.0039(2) 0.0009(3) 0.0060(2)
O3 0.0156(3) 0.0197(3) 0.0251(3) -0.0029(2) 0.0029(2) 0.0019(2)
O4 0.0145(3) 0.0206(3) 0.0195(3) -0.0014(2) -0.0006(2) 0.0063(2)
O5 0.0133(3) 0.0288(4) 0.0226(3) 0.0034(2) -0.0018(2) -0.0033(3)
C1 0.0459(6) 0.0234(5) 0.0193(4) 0.0037(4) 0.0018(4) -0.0028(3)
C2 0.0159(4) 0.0492(7) 0.0277(5) 0.0032(4) 0.0010(4) 0.0116(4)
C3 0.0160(4) 0.0206(4) 0.0149(3) 0.0002(3) -0.0010(3) 0.0012(3)
C4 0.0228(4) 0.0178(4) 0.0258(4) 0.0007(3) -0.0043(4) 0.0024(3)
C5 0.0217(4) 0.0165(4) 0.0253(4) -0.0008(3) -0.0031(3) 0.0030(3)
C6 0.0156(4) 0.0158(4) 0.0162(4) 0.0000(3) 0.0013(3) 0.0007(3)
C7 0.0157(4) 0.0154(4) 0.0170(4) -0.0010(3) 0.0035(3) 0.0006(3)
C8 0.0126(3) 0.0173(4) 0.0153(3) 0.0000(3) 0.0027(3) 0.0006(3)
C9 0.0131(3) 0.0179(4) 0.0157(3) 0.0001(3) 0.0036(3) -0.0012(3)
C10 0.0129(3) 0.0194(4) 0.0156(3) 0.0011(3) 0.0022(3) -0.0005(3)
C11 0.0139(4) 0.0219(4) 0.0175(4) 0.0009(3) 0.0008(3) 0.0025(3)
C12 0.0149(4) 0.0174(4) 0.0144(3) 0.0008(3) 0.0027(3) 0.0020(3)
C13 0.0147(4) 0.0182(4) 0.0169(4) -0.0017(3) 0.0023(3) 0.0022(3)
C14 0.0135(3) 0.0185(4) 0.0145(3) -0.0008(3) 0.0020(3) -0.0005(3)
C15 0.0126(3) 0.0197(4) 0.0155(3) 0.0014(3) 0.0020(3) 0.0000(3)
C16 0.0158(4) 0.0200(4) 0.0196(4) 0.0036(3) 0.0020(3) -0.0027(3)
C17 0.0167(4) 0.0213(4) 0.0188(4) 0.0019(3) 0.0006(3) -0.0037(3)
C18 0.0135(4) 0.0219(4) 0.0157(3) 0.0018(3) 0.0015(3) 0.0007(3)
C19 0.0154(4) 0.0193(4) 0.0203(4) 0.0035(3) 0.0033(3) -0.0008(3)
C20 0.0153(4) 0.0188(4) 0.0195(4) 0.0007(3) 0.0032(3) -0.0024(3)

loop_
_atom_type_symbol
_atom_type_description
_atom_type_scat_dispersion_real
_atom_type_scat_dispersion_imag
_atom_type_scat_source
C C 0.0033 0.0016 'International Tables Vol C Tables 4.2.6.8 and 6.1.1.4'
H H 0.0000 0.0000 'International Tables Vol C Tables 4.2.6.8 and 6.1.1.4'
O O 0.0106 0.0060 'International Tables Vol C Tables 4.2.6.8 and 6.1.1.4'

loop_
_geom_angle_atom_site_label_1
_geom_angle_atom_site_label_2
_geom_angle_atom_site_label_3
_geom_angle
C14 O1 C3 119.91(7)
C7 O2 H2O 105.4(12)
C11 O4 C12 118.85(7)
C18 O5 H5O 110.0(12)
C3 C1 H1A 109.5
C3 C1 H1B 109.5
H1A C1 H1B 109.5
C3 C1 H1C 109.5
H1A C1 H1C 109.5
H1B C1 H1C 109.5
C3 C2 H2A 109.5
C3 C2 H2B 109.5
H2A C2 H2B 109.5
C3 C2 H2C 109.5
H2A C2 H2C 109.5
H2B C2 H2C 109.5
O1 C3 C4 111.41(7)
O1 C3 C1 107.68(7)
C4 C3 C1 109.62(8)
O1 C3 C2 104.61(7)
C4 C3 C2 111.49(8)
C1 C3 C2 111.90(9)
C5 C4 C3 122.11(8)
C5 C4 H4 118.9
C3 C4 H4 118.9
C4 C5 C6 119.65(8)
C4 C5 H5 120.2
C6 C5 H5 120.2
C7 C6 C14 118.38(8)
C7 C6 C5 123.00(8)
C14 C6 C5 118.46(8)
O2 C7 C6 118.43(8)
O2 C7 C8 120.39(7)
C6 C7 C8 121.18(8)
C12 C8 C7 117.25(7)
C12 C8 C9 120.73(7)
C7 C8 C9 122.02(8)
O3 C9 C8 121.81(8)
O3 C9 C10 122.26(7)
C8 C9 C10 115.93(7)
C11 C10 C9 118.38(8)
C11 C10 C15 119.43(8)
C9 C10 C15 122.13(7)
O4 C11 C10 125.64(8)
O4 C11 H11 117.2
C10 C11 H11 117.2
O4 C12 C13 116.33(7)
O4 C12 C8 120.45(7)
C13 C12 C8 123.22(8)
C12 C13 C14 117.57(8)
C12 C13 H13 121.2
C14 C13 H13 121.2
O1 C14 C13 116.35(7)
O1 C14 C6 121.10(7)
C13 C14 C6 122.37(8)
C20 C15 C16 118.66(8)
C20 C15 C10 119.76(8)
C16 C15 C10 121.57(7)
C17 C16 C15 120.50(8)
C17 C16 H16 119.7
C15 C16 H16 119.7
C16 C17 C18 120.10(8)
C16 C17 H17 120.0
C18 C17 H17 120.0
O5 C18 C19 122.17(8)
O5 C18 C17 117.68(8)
C19 C18 C17 120.14(8)
C18 C19 C20 119.37(8)
C18 C19 H19 120.3
C20 C19 H19 120.3
C19 C20 C15 121.19(8)
C19 C20 H20 119.4
C15 C20 H20 119.4

loop_
_geom_bond_atom_site_label_1
_geom_bond_atom_site_label_2
_geom_bond_distance
O1 C14 1.3558(10)
O1 C3 1.4728(10)
O2 C7 1.3474(10)
O2 H2O 0.92(2)
O3 C9 1.2623(10)
O4 C11 1.3512(10)
O4 C12 1.3680(10)
O5 C18 1.3714(10)
O5 H5O 0.871(18)
C1 C3 1.5186(13)
C1 H1A 0.9800
C1 H1B 0.9800
C1 H1C 0.9800
C2 C3 1.5190(13)
C2 H2A 0.9800
C2 H2B 0.9800
C2 H2C 0.9800
C3 C4 1.4980(13)
C4 C5 1.3366(12)
C4 H4 0.9500
C5 C6 1.4549(12)
C5 H5 0.9500
C6 C7 1.3937(11)
C6 C14 1.4105(12)
C7 C8 1.4210(11)
C8 C12 1.4062(11)
C8 C9 1.4438(11)
C9 C10 1.4565(12)
C10 C11 1.3522(12)
C10 C15 1.4824(11)
C11 H11 0.9500
C12 C13 1.3856(11)
C13 C14 1.3904(12)
C13 H13 0.9500
C15 C20 1.3973(11)
C15 C16 1.4001(12)
C16 C17 1.3907(11)
C16 H16 0.9500
C17 C18 1.3956(12)
C17 H17 0.9500
C18 C19 1.3911(12)
C19 C20 1.3952(11)
C19 H19 0.9500
C20 H20 0.9500

loop_
_geom_hbond_atom_site_label_D
_geom_hbond_atom_site_label_H
_geom_hbond_atom_site_label_A
_geom_hbond_site_symmetry_A
_geom_hbond_distance_DH
_geom_hbond_distance_HA
_geom_hbond_distance_DA
_geom_hbond_angle_DHA
_geom_hbond_publ_flag
O2 H2O O3 . 0.92(2) 1.76(2) 2.6023(10) 152.2(17) yes
O5 H5O O3 2_555 0.871(18) 1.943(18) 2.7823(10) 161.4(17) yes

loop_
_geom_torsion_atom_site_label_1
_geom_torsion_atom_site_label_2
_geom_torsion_atom_site_label_3
_geom_torsion_atom_site_label_4
_geom_torsion
C14 O1 C3 C4 31.87(11)
C14 O1 C3 C1 -88.36(10)
C14 O1 C3 C2 152.45(8)
O1 C3 C4 C5 -24.52(13)
C1 C3 C4 C5 94.56(11)
C2 C3 C4 C5 -140.97(10)
C3 C4 C5 C6 5.75(15)
C4 C5 C6 C7 -176.66(9)
C4 C5 C6 C14 7.97(14)
C14 C6 C7 O2 -178.87(7)
C5 C6 C7 O2 5.75(13)
C14 C6 C7 C8 1.94(13)
C5 C6 C7 C8 -173.44(8)
O2 C7 C8 C12 179.31(7)
C6 C7 C8 C12 -1.51(12)
O2 C7 C8 C9 -1.19(13)
C6 C7 C8 C9 177.98(7)
C12 C8 C9 O3 -179.25(8)
C7 C8 C9 O3 1.27(13)
C12 C8 C9 C10 0.40(12)
C7 C8 C9 C10 -179.08(7)
O3 C9 C10 C11 178.22(8)
C8 C9 C10 C11 -1.43(12)
O3 C9 C10 C15 1.07(13)
C8 C9 C10 C15 -178.58(7)
C12 O4 C11 C10 -0.31(13)
C9 C10 C11 O4 1.47(14)
C15 C10 C11 O4 178.70(8)
C11 O4 C12 C13 179.27(7)
C11 O4 C12 C8 -0.83(12)
C7 C8 C12 O4 -179.76(7)
C9 C8 C12 O4 0.74(12)
C7 C8 C12 C13 0.13(13)
C9 C8 C12 C13 -179.37(8)
O4 C12 C13 C14 -179.35(7)
C8 C12 C13 C14 0.76(13)
C3 O1 C14 C13 163.91(7)
C3 O1 C14 C6 -20.89(12)
C12 C13 C14 O1 174.83(7)
C12 C13 C14 C6 -0.31(13)
C7 C6 C14 O1 -175.92(7)
C5 C6 C14 O1 -0.33(12)
C7 C6 C14 C13 -1.02(13)
C5 C6 C14 C13 174.57(8)
C11 C10 C15 C20 -53.12(12)
C9 C10 C15 C20 124.00(9)
C11 C10 C15 C16 126.14(9)
C9 C10 C15 C16 -56.74(12)
C20 C15 C16 C17 -1.39(13)
C10 C15 C16 C17 179.35(8)
C15 C16 C17 C18 -0.07(14)
C16 C17 C18 O5 -177.52(8)
C16 C17 C18 C19 1.62(14)
O5 C18 C19 C20 177.44(8)
C17 C18 C19 C20 -1.67(13)
C18 C19 C20 C15 0.18(13)
C16 C15 C20 C19 1.34(13)
C10 C15 C20 C19 -179.39(8)

loop_
_cod_related_entry_id
_cod_related_entry_database
_cod_related_entry_code
1 ChemSpider 4590280
